data_1565973
loop_
_publ_author_name
'Yuan, Kang'
'Volland, Daniel'
'Kirschner, Sven'
'Uzelac, Marina'
'Nichol, Gary S.'
'Nowak-Kr\'ol, Agnieszka'
'Ingleson, Michael J.'

_publ_section_title
;
 Enhanced N-directed electrophilic C--H borylation generates BN--[5]- and
 [6]helicenes with improved photophysical properties
;
_journal_issue 4
_journal_name_full 'Chemical Science'
_journal_page_first 1136
_journal_page_last 1145
_journal_paper_doi 10.1039/D1SC06513K
_journal_volume 13
_journal_year 2022
_chemical_formula_moiety '1(C33 H26 B1 N1)'
_chemical_formula_sum 'C33 H26 B N'
_chemical_formula_weight 447.36
_space_group_crystal_system triclinic
_space_group_IT_number 2
_space_group_name_Hall '-P 1'
_space_group_name_H-M_alt 'P -1'
_atom_sites_solution_hydrogens mixed
_atom_sites_solution_primary dual
_audit_creation_date 2021-05-10
_audit_creation_method
;
Olex2 1.3-beta
(compiled 2020.11.12 svn.r5f609507 for OlexSys, GUI svn.r6272)
;
_audit_update_record
;
2021-05-18 deposited with the CCDC.	2022-01-03 downloaded from the CCDC.
;
_cell_angle_alpha 78.061(3)
_cell_angle_beta 78.902(3)
_cell_angle_gamma 79.901(3)
_cell_formula_units_Z 2
_cell_length_a 6.6409(2)
_cell_length_b 12.0504(4)
_cell_length_c 15.9138(6)
_cell_measurement_reflns_used 8254
_cell_measurement_temperature 120.00(10)
_cell_measurement_theta_max 76.2060
_cell_measurement_theta_min 3.7780
_cell_volume 1210.42(7)
_computing_cell_refinement 'CrysAlisPro 1.171.40.53 (Rigaku OD, 2019)'
_computing_data_collection 'CrysAlisPro 1.171.40.53 (Rigaku OD, 2019)'
_computing_data_reduction 'CrysAlisPro 1.171.40.53 (Rigaku OD, 2019)'
_computing_molecular_graphics 'Olex2 1.3-beta (Dolomanov et al., 2009)'
_computing_publication_material 'Olex2 1.3-beta (Dolomanov et al., 2009)'
_computing_structure_refinement 'SHELXL 2018/3 (Sheldrick, 2015)'
_computing_structure_solution 'SHELXT  (Sheldrick, 2015)'
_diffrn_ambient_environment N~2~
_diffrn_ambient_temperature 120.00(10)
_diffrn_detector 'CCD plate'
_diffrn_detector_area_resol_mean 5.1574
_diffrn_detector_type Atlas
_diffrn_measured_fraction_theta_full 1.000
_diffrn_measured_fraction_theta_max 0.988
_diffrn_measurement_details
;
List of Runs (angles in degrees, time in seconds):

  # Type    Start    End  Width  t~exp~   \w     \q     \k     \f   Frames
#--------------------------------------------------------------------------
  1  \w    -73.00 -14.00   1.00    1.00    --    0.00 142.00  26.00   59
  2  \w    -64.00  -8.00   1.00    1.00    --    0.00 128.00-145.00   56
  3  \w   -143.00 -74.00   1.00    3.00    --  -59.00-128.00 140.00   69
  4  \w   -100.00 -14.00   1.00    3.00    --  -59.00 142.00  26.00   86
  5  \w   -144.00 -66.00   1.00    3.00    --  -59.00-142.00 -30.00   78
  6  \w     36.00 125.00   1.00    3.00    --   59.00-142.00 -30.00   89
  7  \w     30.00 114.00   1.00    3.00    --   59.00-128.00 140.00   84
  8  \w     96.00 143.00   1.00    3.00    --   59.00 128.00-145.00   47
  9  \w     88.00 143.00   1.00    3.00    --   59.00 142.00  26.00   55
 10  \w     36.00 125.00   1.00    3.00    --  118.00-142.00 -30.00   89
 11  \w     96.00 178.00   1.00    3.00    --  118.00 128.00-145.00   82
 12  \w     87.00 172.00   1.00    3.00    --  118.00 142.00  26.00   85
 13  \w     34.00 114.00   1.00    3.00    --  118.00-128.00 140.00   80
 14  \w    -96.00 -39.00   1.00    1.00    --    0.00-178.00  90.00   57
 15  \w    -95.00 -37.00   1.00    1.00    --    0.00 178.00 -90.00   58
 16  \w    -39.00  42.00   1.00    1.00    --    0.00  77.00   0.00   81
 17  \w   -151.00 -82.00   1.00    3.00    --  -59.00 -77.00-120.00   69
 18  \w   -143.00 -22.00   1.00    3.00    --  -59.00 -38.00 -60.00  121
 19  \w   -151.00 -82.00   1.00    3.00    --  -59.00 -77.00   0.00   69
 20  \w    103.00 151.00   1.00    3.00    --   59.00  77.00   0.00   48
 21  \w     97.00 143.00   1.00    3.00    --   59.00 125.00 -60.00   46
 22  \w     97.00 143.00   1.00    3.00    --   59.00 125.00-180.00   46
 23  \w     97.00 143.00   1.00    3.00    --   59.00 125.00 120.00   46
 24  \w    103.00 151.00   1.00    3.00    --   59.00  77.00 -30.00   48
 25  \w     32.00 109.00   1.00    3.00    --  118.00-111.00 150.00   77
 26  \w     82.00 178.00   1.00    3.00    --  118.00  45.00 -90.00   96
 27  \w     81.00 178.00   1.00    3.00    --  118.00  61.00-150.00   97
 28  \w     32.00 109.00   1.00    3.00    --  118.00-111.00  90.00   77
 29  \w     27.00 106.00   1.00    3.00    --  118.00 -94.00  30.00   79
 30  \w     26.00 157.00   1.00    3.00    --  118.00 -77.00-120.00  131
 31  \w    104.00 178.00   1.00    3.00    --  118.00 111.00 -90.00   74
 32  \w     27.00 106.00   1.00    3.00    --  118.00 -94.00 -60.00   79
 33  \w     28.00 178.00   1.00    3.00    --  118.00  15.00 -90.00  150
 34  \w     82.00 178.00   1.00    3.00    --  118.00  50.00-177.08   96
 35  \w     34.00 154.00   1.00    3.00    --  118.00 -45.00   0.00  120
 36  \w    104.00 178.00   1.00    3.00    --  118.00 111.00  90.00   74
 37  \w    103.00 178.00   1.00    3.00    --  118.00  77.00 -30.00   75
 38  \w     27.00 106.00   1.00    3.00    --  118.00 -94.00-150.00   79
 39  \w     33.00 155.00   1.00    3.00    --  118.00 -61.00 -30.00  122
 40  \w     27.00 106.00   1.00    3.00    --  118.00 -94.00 150.00   79
 41  \w     27.00 106.00   1.00    3.00    --  118.00 -94.00 120.00   79
 42  \w     82.00 178.00   1.00    3.00    --  118.00  45.00  30.00   96
 43  \w     27.00 106.00   1.00    3.00    --  118.00 -94.00-120.00   79
 44  \w     32.00 109.00   1.00    3.00    --  118.00-111.00 120.00   77
 45  \w    104.00 178.00   1.00    3.00    --  118.00 111.00 -30.00   74
 46  \w     61.00 146.00   1.00    3.00    --  118.00 178.00  30.00   85
 47  \w     57.00  83.00   1.00    3.00    --  118.00 -94.00-180.00   26
 48  \w    105.00 152.00   1.00    3.00    --  118.00  30.00  60.00   47
 49  \w     72.00 103.00   1.00    3.00    --  118.00-111.00  30.00   31
 50  \w    153.00 178.00   1.00    3.00    --  118.00  77.00  60.00   25
 51  \w     61.00 109.00   1.00    3.00    --  118.00-111.00-150.00   48
 52  \w     74.00 116.00   1.00    3.00    --  118.00 -61.00-120.00   42
 53  \w     37.00  62.00   1.00    3.00    --  118.00-111.00  30.00   25
 54  \w    104.00 134.00   1.00    3.00    --  118.00  77.00  60.00   30
 55  \w    106.00 135.00   1.00    3.00    --  118.00  77.00  90.00   29
 56  \w     87.00 128.00   1.00    3.00    --  118.00 -77.00  60.00   41
 57  \w    124.00 150.00   1.00    3.00    --  118.00 111.00 150.00   26
 58  \w     66.00 108.00   1.00    3.00    --  118.00 178.00 120.00   42
 59  \w     68.00 105.00   1.00    3.00    --  118.00-111.00 -60.00   37
 60  \w    111.00 147.00   1.00    3.00    --  118.00  45.00 -30.00   36
 61  \w     91.00 117.00   1.00    3.00    --  118.00 -61.00 150.00   26
 62  \w     97.00 123.00   1.00    3.00    --  118.00 -83.00 -64.23   26
 63  \w     81.00 134.00   1.00    3.00    --  118.00  61.00 -30.00   53
;
_diffrn_measurement_device 'four-circle diffractometer'
_diffrn_measurement_device_type 'Rigaku Oxford Diffraction SuperNova'
_diffrn_measurement_method '\w scans'
_diffrn_orient_matrix_type 'CrysAlisPro convention (1999,Acta A55,543-557)'
_diffrn_orient_matrix_UB_11 -0.0239555000
_diffrn_orient_matrix_UB_12 -0.0230180000
_diffrn_orient_matrix_UB_13 0.1000672000
_diffrn_orient_matrix_UB_21 0.0960733000
_diffrn_orient_matrix_UB_22 0.1087885000
_diffrn_orient_matrix_UB_23 -0.0039554000
_diffrn_orient_matrix_UB_31 -0.2172990000
_diffrn_orient_matrix_UB_32 0.0711121000
_diffrn_orient_matrix_UB_33 0.0050904000
_diffrn_radiation_monochromator mirror
_diffrn_radiation_probe x-ray
_diffrn_radiation_type 'Cu K\a'
_diffrn_radiation_wavelength 1.54184
_diffrn_reflns_av_R_equivalents 0.0614
_diffrn_reflns_av_unetI/netI 0.0223
_diffrn_reflns_Laue_measured_fraction_full 1.000
_diffrn_reflns_Laue_measured_fraction_max 0.988
_diffrn_reflns_limit_h_max 8
_diffrn_reflns_limit_h_min -8
_diffrn_reflns_limit_k_max 15
_diffrn_reflns_limit_k_min -15
_diffrn_reflns_limit_l_max 20
_diffrn_reflns_limit_l_min -19
_diffrn_reflns_number 19449
_diffrn_reflns_point_group_measured_fraction_full 1.000
_diffrn_reflns_point_group_measured_fraction_max 0.988
_diffrn_reflns_theta_full 67.684
_diffrn_reflns_theta_max 76.684
_diffrn_reflns_theta_min 3.787
_diffrn_source 'micro-focus sealed X-ray tube'
_diffrn_source_type 'SuperNova (Cu) X-ray Source'
_exptl_absorpt_coefficient_mu 0.528
_exptl_absorpt_correction_T_max 1.00000
_exptl_absorpt_correction_T_min 0.79195
_exptl_absorpt_correction_type multi-scan
_exptl_absorpt_process_details
;
CrysAlisPro 1.171.40.53 (Rigaku Oxford Diffraction, 2019)
Empirical absorption correction using spherical harmonics,
 implemented in SCALE3 ABSPACK scaling algorithm.
;
_exptl_crystal_colour colourless
_exptl_crystal_colour_primary colourless
_exptl_crystal_density_diffrn 1.227
_exptl_crystal_description plate
_exptl_crystal_F_000 472
_exptl_crystal_recrystallization_method
'The material was recrystallised from a mixture of hexane and dichloromethane  by slow evaporation'
_exptl_crystal_size_max 0.368
_exptl_crystal_size_mid 0.251
_exptl_crystal_size_min 0.033
_refine_diff_density_max 0.184
_refine_diff_density_min -0.208
_refine_diff_density_rms 0.046
_refine_ls_extinction_coef 0.0081(16)
_refine_ls_extinction_expression Fc^*^=kFc[1+0.001xFc^2^\l^3^/sin(2\q)]^-1/4^
_refine_ls_extinction_method 'SHELXL-2018/3 (Sheldrick 2018)'
_refine_ls_goodness_of_fit_ref 1.053
_refine_ls_hydrogen_treatment mixed
_refine_ls_matrix_type full
_refine_ls_number_parameters 592
_refine_ls_number_reflns 9193
_refine_ls_number_restraints 64
_refine_ls_restrained_S_all 1.052
_refine_ls_R_factor_all 0.0683
_refine_ls_R_factor_gt 0.0571
_refine_ls_shift/su_max 0.000
_refine_ls_shift/su_mean 0.000
_refine_ls_structure_factor_coef Fsqd
_refine_ls_weighting_details 'w=1/[\s^2^(Fo^2^)+(0.1151P)^2^] where P=(Fo^2^+2Fc^2^)/3'
_refine_ls_weighting_scheme calc
_refine_ls_wR_factor_gt 0.1596
_refine_ls_wR_factor_ref 0.1660
_reflns_Friedel_coverage 0.000
_reflns_number_gt 7191
_reflns_number_total 9193
_reflns_threshold_expression 'I > 2\s(I)'
_twin_special_details
;
Component 2 rotated by -179.9876\% 
 around [-0.00 0.00 1.00] (reciprocal) or [-0.35 -0.21 0.91] (direct)
;
_cod_data_source_file d1sc06513k2.cif
_cod_data_source_block mi21007c
_cod_depositor_comments 'Adding full bibliography for 1565972--1565974.cif.'
_cod_original_cell_volume 1210.41(8)
_cod_database_code 1565973
_shelx_shelxl_version_number 2018/3
_chemical_oxdiff_formula C33H26BN
_chemical_oxdiff_usercomment '@ 120 K KY461'
_shelx_space_group_comment
;
The symmetry employed for this shelxl refinement is uniquely defined
by the following loop, which should always be used as a source of
symmetry information in preference to the above space-group names.
They are only intended as comments.
;
_shelx_estimated_absorpt_t_max 0.983
_shelx_estimated_absorpt_t_min 0.829
_olex2_refinement_description
;
1. Twinned data refinement
 Scales: 0.7527(12)
 0.2473(12)
2. Fixed Uiso
 At 1.2 times of:
  All C(H) groups, All N(H) groups
 At 1.5 times of:
  All C(H,H,H) groups
3. Shared sites
{N1, C1A}
{C1, N1A}
{C4, C17A}
{C17, C4A}
{C7, C20A}
{C20, C7A}
4. Restrained distances
 N1A-H1AA
 0.83 with sigma of 0.02
 N1-H1
 0.84 with sigma of 0.02
 C26-C31 \\sim C26A-C31A
 with sigma of 0.02
 C29-C30 \\sim C29A-C30A
 with sigma of 0.02
 C25-C26 \\sim C25A-C26A
 with sigma of 0.02
 C25-C30 \\sim C25A-C30A
 with sigma of 0.02
 C26-C27 \\sim C26A-C27A
 with sigma of 0.02
 C25-B1 \\sim C25A-B1
 with sigma of 0.02
 C25-B1A \\sim C25A-B1A
 with sigma of 0.02
 C30-B1A \\sim C30A-B1A
 with sigma of 0.04
 C27-C29 \\sim C27A-C29A
 with sigma of 0.04
 C27-C32 \\sim C27A-C32A
 with sigma of 0.04
 C28-C29 \\sim C28A-C29A
 with sigma of 0.02
 C28-C30 \\sim C28A-C30A
 with sigma of 0.04
 C29-C32 \\sim C29A-C32A
 with sigma of 0.04
 C27-C28 \\sim C27A-C28A
 with sigma of 0.02
 C27-C31 \\sim C27A-C31A
 with sigma of 0.04
 C28-C32 \\sim C28A-C32A
 with sigma of 0.02
 C29-C33 \\sim C29A-C33A
 with sigma of 0.04
 C30-B1 \\sim C30A-B1
 with sigma of 0.04
 C25-C27 \\sim C25A-C27A
 with sigma of 0.04
 C25-C29 \\sim C25A-C29A
 with sigma of 0.04
 C25-C31 \\sim C25A-C31A
 with sigma of 0.04
 C25-C33 \\sim C25A-C33A
 with sigma of 0.04
 C30-C33 \\sim C30A-C33A
 with sigma of 0.02
 C26-C28 \\sim C26A-C28A
 with sigma of 0.04
 C26-C30 \\sim C26A-C30A
 with sigma of 0.04
 C26-B1 \\sim C26A-B1
 with sigma of 0.04
 C26-B1A \\sim C26A-B1A
 with sigma of 0.04
5. Restrained planarity
 C26, C27, C28, C29, C30
 with sigma of 0.1
 C25, C26, C27, C28, C29, C30
 with sigma of 0.1
6. Uiso/Uaniso restraints and constraints
Uanis(N1) = Uanis(C1A)
Uanis(C1) = Uanis(N1A)
Uanis(C4) = Uanis(C17A)
Uanis(C17) = Uanis(C4A)
Uanis(C7) = Uanis(C20A)
Uanis(C20) = Uanis(C7A)
7. Rigid body (RIGU) restrains
 C25, C26, C27, C28, C29, C30
 with sigma for 1-2 distances of 0.004 and sigma for 1-3 distances of 0.004
 C26, C27, C28, C29, C30
 with sigma for 1-2 distances of 0.004 and sigma for 1-3 distances of 0.004
8. Others
 Sof(C1A)=Sof(H1A)=Sof(C2A)=Sof(H2A)=Sof(C3A)=Sof(C4A)=Sof(H4A)=Sof(C5A)=
 Sof(H5A)=Sof(C6A)=Sof(C7A)=Sof(H7A)=Sof(C8A)=Sof(H8A)=Sof(C9A)=Sof(H9A)=
 Sof(C10A)=Sof(H10A)=Sof(C11A)=Sof(C12A)=Sof(C13A)=Sof(C15A)=Sof(C16A)=
 Sof(H16A)=Sof(C17A)=Sof(H17A)=Sof(C18A)=Sof(C19A)=Sof(H19A)=Sof(C20A)=
 Sof(H20A)=Sof(C21A)=Sof(H21A)=Sof(C22A)=Sof(H22A)=Sof(C23A)=Sof(C24A)=Sof(C40)=
 Sof(N1A)=Sof(H1AA)=Sof(B1A)=Sof(C25A)=Sof(C26A)=Sof(C27A)=Sof(H27A)=Sof(C28A)=
 Sof(C29A)=Sof(H29A)=Sof(C30A)=Sof(C31A)=Sof(H31A)=Sof(H31B)=Sof(H31C)=
 Sof(C32A)=Sof(H32A)=Sof(H32B)=Sof(H32C)=Sof(C33A)=Sof(H33A)=Sof(H33B)=
 Sof(H33C)=1-FVAR(1)
 Sof(N1)=Sof(H1)=Sof(C1)=Sof(H1B)=Sof(C2)=Sof(H2)=Sof(C3)=Sof(C4)=Sof(H4)=
 Sof(C5)=Sof(H5)=Sof(C6)=Sof(C7)=Sof(H7)=Sof(C8)=Sof(H8)=Sof(C9)=Sof(H9)=
 Sof(C10)=Sof(H10)=Sof(C11)=Sof(C12)=Sof(C13)=Sof(C14)=Sof(C15)=Sof(C16)=
 Sof(H16)=Sof(C17)=Sof(H17)=Sof(C18)=Sof(C19)=Sof(H19)=Sof(C20)=Sof(H20)=
 Sof(C21)=Sof(H21)=Sof(C22)=Sof(H22)=Sof(C23)=Sof(C24)=Sof(C25)=Sof(C26)=
 Sof(C27)=Sof(H27)=Sof(C28)=Sof(C29)=Sof(H29)=Sof(C30)=Sof(C31)=Sof(H31D)=
 Sof(H31E)=Sof(H31F)=Sof(C32)=Sof(H32D)=Sof(H32E)=Sof(H32F)=Sof(C33)=Sof(H33D)=
 Sof(H33E)=Sof(H33F)=Sof(B1)=FVAR(1)
9.a Aromatic/amide H refined with riding coordinates:
 C1A(H1A), C1(H1B), C2(H2), C2A(H2A), C4(H4), C4A(H4A), C5(H5), C5A(H5A),
 C7(H7), C7A(H7A), C8(H8), C8A(H8A), C9(H9), C9A(H9A), C10(H10), C10A(H10A),
 C16(H16), C16A(H16A), C17(H17), C17A(H17A), C19(H19), C19A(H19A), C20(H20),
 C20A(H20A), C21(H21), C21A(H21A), C22(H22), C22A(H22A), C27(H27), C29(H29),
 C27A(H27A), C29A(H29A)
9.b Idealised Me refined as rotating group:
 C31(H31D,H31E,H31F), C32(H32D,H32E,H32F), C33(H33D,H33E,H33F), C31A(H31A,H31B,
 H31C), C32A(H32A,H32B,H32C), C33A(H33A,H33B,H33C)
;
_olex2_diffrn_ambient_temperature_device 'Oxford Cryosystems Cryostream 700+'
_olex2_exptl_crystal_mounting_method 'The crystal was mounted on a MITIGEN holder in Paratone oil.'
_olex2_submission_original_sample_id KY-461
_olex2_submission_special_instructions 'No special instructions were received'
_oxdiff_exptl_absorpt_empirical_details
;
Empirical correction (ABSPACK) includes:
- Absorption correction using spherical harmonics
- Frame scaling
;
_oxdiff_exptl_absorpt_empirical_full_max 1.639
_oxdiff_exptl_absorpt_empirical_full_min 0.719
_oxdiff_twin_integration_method simultaneous
_oxdiff_twin_items 2

loop_
_space_group_symop_operation_xyz
'x, y, z'
'-x, -y, -z'

loop_
_atom_site_label
_atom_site_type_symbol
_atom_site_fract_x
_atom_site_fract_y
_atom_site_fract_z
_atom_site_U_iso_or_equiv
_atom_site_adp_type
_atom_site_occupancy
_atom_site_site_symmetry_order
_atom_site_calc_flag
_atom_site_refinement_flags_posn
_atom_site_refinement_flags_adp
_atom_site_refinement_flags_occupancy
_atom_site_disorder_assembly
_atom_site_disorder_group
C1A C 0.9508(2) 0.82928(12) 0.52408(9) 0.0361(3) Uani 0.483(2) 1 d . . P A 2
H1A H 0.992835 0.849461 0.463029 0.043 Uiso 0.483(2) 1 calc R U P A 2
N1 N 0.9508(2) 0.82928(12) 0.52408(9) 0.0361(3) Uani 0.517(2) 1 d D . P A 1
H1 H 1.050(5) 0.861(3) 0.490(2) 0.043 Uiso 0.517(2) 1 d D U P A 1
C1 C 0.5294(2) 0.65730(13) 0.52563(10) 0.0393(4) Uani 0.517(2) 1 d . . P A 1
H1B H 0.531099 0.666305 0.464774 0.047 Uiso 0.517(2) 1 calc R U P A 1
C2 C 0.3870(5) 0.5808(3) 0.5927(3) 0.0386(8) Uani 0.517(2) 1 d . . P A 1
H2 H 0.278649 0.552870 0.575687 0.046 Uiso 0.517(2) 1 calc R U P A 1
C2A C 1.0514(5) 0.8749(2) 0.5820(2) 0.0317(7) Uani 0.483(2) 1 d . . P A 2
H2A H 1.173261 0.910124 0.561719 0.038 Uiso 0.483(2) 1 calc R U P A 2
C3 C 0.4214(5) 0.5537(2) 0.6790(2) 0.0371(7) Uani 0.517(2) 1 d . . P A 1
C3A C 0.9534(6) 0.8624(3) 0.6697(2) 0.0309(7) Uani 0.483(2) 1 d . . P A 2
C4 C 0.3196(3) 0.47446(17) 0.72824(17) 0.0569(5) Uani 0.517(2) 1 d . . P A 1
H4 H 0.225013 0.442677 0.705469 0.068 Uiso 0.517(2) 1 calc R U P A 1
C4A C 1.0095(3) 0.92045(16) 0.72404(14) 0.0488(4) Uani 0.483(2) 1 d . . P A 2
H4A H 1.118466 0.965254 0.700968 0.059 Uiso 0.483(2) 1 calc R U P A 2
C5 C 0.3516(8) 0.4338(3) 0.8200(3) 0.0578(11) Uani 0.517(2) 1 d . . P A 1
H5 H 0.259975 0.388067 0.859955 0.069 Uiso 0.517(2) 1 calc R U P A 1
C5A C 0.9222(6) 0.9198(3) 0.8093(3) 0.0489(9) Uani 0.483(2) 1 d . . P A 2
H5A H 0.986056 0.947021 0.848073 0.059 Uiso 0.483(2) 1 calc R U P A 2
C6 C 0.5252(7) 0.4657(3) 0.8467(2) 0.0465(9) Uani 0.517(2) 1 d . . P A 1
C6A C 0.7283(6) 0.8754(3) 0.8366(3) 0.0366(8) Uani 0.483(2) 1 d . . P A 2
C7 C 0.5846(3) 0.41527(15) 0.92041(13) 0.0537(5) Uani 0.517(2) 1 d . . P A 1
H7 H 0.502943 0.361709 0.957651 0.064 Uiso 0.517(2) 1 calc R U P A 1
C7A C 0.5962(3) 0.89369(15) 0.91760(12) 0.0483(5) Uani 0.483(2) 1 d . . P A 2
H7A H 0.646616 0.930824 0.954852 0.058 Uiso 0.483(2) 1 calc R U P A 2
C8 C 0.7637(7) 0.4352(3) 0.9488(2) 0.0587(11) Uani 0.517(2) 1 d . . P A 1
H8 H 0.798366 0.399649 1.004235 0.070 Uiso 0.517(2) 1 calc R U P A 1
C8A C 0.4121(6) 0.8625(3) 0.9429(2) 0.0429(8) Uani 0.483(2) 1 d . . P A 2
H8A H 0.336675 0.871000 0.998839 0.051 Uiso 0.483(2) 1 calc R U P A 2
C9 C 0.8864(7) 0.5105(3) 0.8900(2) 0.0483(9) Uani 0.517(2) 1 d . . P A 1
H9 H 1.011147 0.524108 0.904433 0.058 Uiso 0.517(2) 1 calc R U P A 1
C9A C 0.3282(6) 0.8162(3) 0.8856(2) 0.0352(7) Uani 0.483(2) 1 d . . P A 2
H9A H 0.190663 0.798256 0.901200 0.042 Uiso 0.483(2) 1 calc R U P A 2
C10 C 0.8276(8) 0.5646(6) 0.8117(5) 0.0394(12) Uani 0.517(2) 1 d . . P A 1
H10 H 0.913986 0.613983 0.772346 0.047 Uiso 0.517(2) 1 calc R U P A 1
C10A C 0.4437(11) 0.7966(9) 0.8066(7) 0.0292(13) Uani 0.483(2) 1 d . . P A 2
H10A H 0.384022 0.766245 0.768069 0.035 Uiso 0.483(2) 1 calc R U P A 2
C11 C 0.6414(9) 0.5482(4) 0.7886(4) 0.0330(10) Uani 0.517(2) 1 d . . P A 1
C11A C 0.6524(15) 0.8214(8) 0.7822(5) 0.0282(14) Uani 0.483(2) 1 d . . P A 2
C12 C 0.5726(6) 0.6021(5) 0.7066(5) 0.0283(8) Uani 0.517(2) 1 d . . P A 1
C12A C 0.7759(8) 0.8029(4) 0.6988(4) 0.0223(8) Uani 0.483(2) 1 d . . P A 2
C13 C 0.6594(8) 0.6958(6) 0.6464(3) 0.0241(6) Uani 0.517(2) 1 d . . P A 1
C13A C 0.7326(7) 0.7377(5) 0.6411(3) 0.0217(6) Uani 0.483(2) 1 d . . P A 2
C14 C 0.6464(4) 0.7085(2) 0.55729(19) 0.0271(6) Uani 0.517(2) 1 d . . P A 1
C15 C 0.9091(4) 0.8336(2) 0.61209(18) 0.0274(6) Uani 0.517(2) 1 d . . P A 1
C15A C 0.5019(4) 0.6168(2) 0.6089(2) 0.0276(6) Uani 0.483(2) 1 d . . P A 2
C16 C 1.0335(6) 0.9009(3) 0.6383(3) 0.0362(7) Uani 0.517(2) 1 d . . P A 1
H16 H 1.137880 0.934267 0.595919 0.043 Uiso 0.517(2) 1 calc R U P A 1
C16A C 0.3566(6) 0.5380(3) 0.6354(3) 0.0352(8) Uani 0.483(2) 1 d . . P A 2
H16A H 0.281098 0.524947 0.594226 0.042 Uiso 0.483(2) 1 calc R U P A 2
C17 C 1.0095(3) 0.92045(16) 0.72404(14) 0.0488(4) Uani 0.517(2) 1 d . . P A 1
H17 H 1.107872 0.953279 0.743763 0.059 Uiso 0.517(2) 1 calc R U P A 1
C17A C 0.3196(3) 0.47446(17) 0.72824(17) 0.0569(5) Uani 0.483(2) 1 d . . P A 2
H17A H 0.210240 0.429767 0.750444 0.068 Uiso 0.483(2) 1 calc R U P A 2
C18 C 0.8208(5) 0.8861(2) 0.7804(2) 0.0365(7) Uani 0.517(2) 1 d . . P A 1
C18A C 0.4590(5) 0.4877(3) 0.7769(2) 0.0349(7) Uani 0.483(2) 1 d . . P A 2
C19 C 0.7628(6) 0.9208(4) 0.8623(3) 0.0499(9) Uani 0.517(2) 1 d . . P A 1
H19 H 0.848205 0.965825 0.878381 0.060 Uiso 0.517(2) 1 calc R U P A 1
C19A C 0.4503(7) 0.4146(3) 0.8599(3) 0.0421(9) Uani 0.483(2) 1 d . . P A 2
H19A H 0.350855 0.362969 0.875870 0.050 Uiso 0.483(2) 1 calc R U P A 2
C20 C 0.5962(3) 0.89369(15) 0.91760(12) 0.0483(5) Uani 0.517(2) 1 d . . P A 1
H20 H 0.568703 0.913108 0.974004 0.058 Uiso 0.517(2) 1 calc R U P A 1
C20A C 0.5846(3) 0.41527(15) 0.92041(13) 0.0537(5) Uani 0.483(2) 1 d . . P A 2
H20A H 0.573761 0.369372 0.976893 0.064 Uiso 0.483(2) 1 calc R U P A 2
C21 C 0.4541(6) 0.8329(3) 0.8901(2) 0.0389(7) Uani 0.517(2) 1 d . . P A 1
H21 H 0.325438 0.819795 0.925939 0.047 Uiso 0.517(2) 1 calc R U P A 1
C21A C 0.7350(6) 0.4907(3) 0.8882(2) 0.0395(8) Uani 0.483(2) 1 d . . P A 2
H21A H 0.834982 0.490304 0.923764 0.047 Uiso 0.483(2) 1 calc R U P A 2
C22 C 0.5093(9) 0.7949(8) 0.8115(6) 0.0288(13) Uani 0.517(2) 1 d . . P A 1
H22 H 0.419307 0.753044 0.794971 0.035 Uiso 0.517(2) 1 calc R U P A 1
C22A C 0.7467(10) 0.5645(5) 0.8093(4) 0.0289(11) Uani 0.483(2) 1 d . . P A 2
H22A H 0.851081 0.613243 0.792536 0.035 Uiso 0.483(2) 1 calc R U P A 2
C23 C 0.6966(12) 0.8165(6) 0.7549(4) 0.0265(15) Uani 0.517(2) 1 d . . P A 1
C23A C 0.6024(7) 0.5679(4) 0.7526(5) 0.0245(9) Uani 0.483(2) 1 d . . P A 2
C24 C 0.7607(6) 0.7784(4) 0.6720(4) 0.0232(9) Uani 0.517(2) 1 d . . P A 1
C24A C 0.6075(7) 0.6436(6) 0.6691(4) 0.0231(7) Uani 0.483(2) 1 d . . P A 2
C25 C 0.8193(6) 0.7885(3) 0.3870(3) 0.0279(8) Uani 0.517(2) 1 d D . P A 1
C26 C 0.6649(11) 0.8569(6) 0.3431(5) 0.0305(13) Uani 0.517(2) 1 d D . P A 1
C27 C 0.690(2) 0.8705(14) 0.2534(7) 0.036(2) Uani 0.517(2) 1 d D . P A 1
H27 H 0.584579 0.917475 0.224615 0.043 Uiso 0.517(2) 1 calc R U P A 1
C28 C 0.8614(16) 0.8196(8) 0.2034(4) 0.034(3) Uani 0.517(2) 1 d D . P A 1
C29 C 1.0153(16) 0.7446(8) 0.2464(5) 0.027(2) Uani 0.517(2) 1 d D . P A 1
H29 H 1.128835 0.702674 0.214788 0.033 Uiso 0.517(2) 1 calc R U P A 1
C30 C 0.9942(11) 0.7345(6) 0.3370(5) 0.0270(13) Uani 0.517(2) 1 d D . P A 1
C31 C 0.4750(9) 0.9215(5) 0.3909(5) 0.0419(12) Uani 0.517(2) 1 d D . P A 1
H31D H 0.424966 0.872633 0.445660 0.063 Uiso 0.517(2) 1 calc R U P A 1
H31E H 0.365939 0.942483 0.354584 0.063 Uiso 0.517(2) 1 calc R U P A 1
H31F H 0.511706 0.991026 0.403465 0.063 Uiso 0.517(2) 1 calc R U P A 1
C32 C 0.888(2) 0.8354(16) 0.1044(8) 0.052(2) Uani 0.517(2) 1 d D . P A 1
H32D H 0.755638 0.832325 0.087051 0.078 Uiso 0.517(2) 1 calc R U P A 1
H32E H 0.992275 0.774224 0.084040 0.078 Uiso 0.517(2) 1 calc R U P A 1
H32F H 0.933646 0.909869 0.078400 0.078 Uiso 0.517(2) 1 calc R U P A 1
C33 C 1.1578(13) 0.6509(8) 0.3826(8) 0.0473(19) Uani 0.517(2) 1 d D . P A 1
H33D H 1.126033 0.651276 0.445325 0.071 Uiso 0.517(2) 1 calc R U P A 1
H33E H 1.294850 0.674198 0.359515 0.071 Uiso 0.517(2) 1 calc R U P A 1
H33F H 1.157429 0.573513 0.372294 0.071 Uiso 0.517(2) 1 calc R U P A 1
C40 C 0.8115(4) 0.7646(2) 0.5510(2) 0.0236(6) Uani 0.483(2) 1 d . . P A 2
N1A N 0.5294(2) 0.65730(13) 0.52563(10) 0.0393(4) Uani 0.483(2) 1 d D . P A 2
H1AA H 0.471(6) 0.642(4) 0.488(2) 0.047 Uiso 0.483(2) 1 d D U P A 2
B1 B 0.7995(5) 0.7766(3) 0.4893(2) 0.0280(7) Uani 0.517(2) 1 d . . P A 1
B1A B 0.7095(5) 0.7273(3) 0.4842(2) 0.0255(7) Uani 0.483(2) 1 d . . P A 2
C25A C 0.7689(7) 0.7604(4) 0.3821(3) 0.0270(8) Uani 0.483(2) 1 d D . P A 2
C26A C 0.6358(12) 0.8383(6) 0.3305(6) 0.0311(14) Uani 0.483(2) 1 d D . P A 2
C27A C 0.687(2) 0.8633(15) 0.2409(8) 0.033(2) Uani 0.483(2) 1 d D . P A 2
H27A H 0.591924 0.913090 0.207509 0.039 Uiso 0.483(2) 1 calc R U P A 2
C28A C 0.878(2) 0.8153(10) 0.1990(6) 0.045(3) Uani 0.483(2) 1 d D . P A 2
C29A C 1.011(2) 0.7466(12) 0.2523(7) 0.048(4) Uani 0.483(2) 1 d D . P A 2
H29A H 1.148513 0.722742 0.225977 0.058 Uiso 0.483(2) 1 calc R U P A 2
C30A C 0.9584(12) 0.7106(6) 0.3403(6) 0.0276(14) Uani 0.483(2) 1 d D . P A 2
C31A C 0.4344(10) 0.8978(6) 0.3737(5) 0.0448(14) Uani 0.483(2) 1 d D . P A 2
H31A H 0.402015 0.858789 0.434139 0.067 Uiso 0.483(2) 1 calc R U P A 2
H31B H 0.322561 0.895516 0.342227 0.067 Uiso 0.483(2) 1 calc R U P A 2
H31C H 0.448245 0.977728 0.372819 0.067 Uiso 0.483(2) 1 calc R U P A 2
C32A C 0.936(3) 0.8451(18) 0.1024(8) 0.055(3) Uani 0.483(2) 1 d D . P A 2
H32A H 0.883737 0.792724 0.074887 0.083 Uiso 0.483(2) 1 calc R U P A 2
H32B H 1.087334 0.837989 0.086768 0.083 Uiso 0.483(2) 1 calc R U P A 2
H32C H 0.875127 0.923984 0.082234 0.083 Uiso 0.483(2) 1 calc R U P A 2
C33A C 1.1089(14) 0.6258(8) 0.3889(8) 0.0422(17) Uani 0.483(2) 1 d D . P A 2
H33A H 1.099989 0.643722 0.446893 0.063 Uiso 0.483(2) 1 calc R U P A 2
H33B H 1.249906 0.629872 0.356917 0.063 Uiso 0.483(2) 1 calc R U P A 2
H33C H 1.075023 0.548349 0.394471 0.063 Uiso 0.483(2) 1 calc R U P A 2

loop_
_atom_site_aniso_label
_atom_site_aniso_U_11
_atom_site_aniso_U_22
_atom_site_aniso_U_33
_atom_site_aniso_U_23
_atom_site_aniso_U_13
_atom_site_aniso_U_12
C1A 0.0422(8) 0.0321(6) 0.0303(7) -0.0038(5) -0.0040(6) 0.0005(6)
N1 0.0422(8) 0.0321(6) 0.0303(7) -0.0038(5) -0.0040(6) 0.0005(6)
C1 0.0434(8) 0.0390(7) 0.0393(8) -0.0170(6) -0.0143(6) 0.0046(6)
C2 0.0290(15) 0.0334(16) 0.058(2) -0.0159(17) -0.0029(16) -0.0132(13)
C2A 0.0278(14) 0.0262(13) 0.0422(19) -0.0039(13) -0.0043(13) -0.0112(11)
C3 0.0351(14) 0.0277(13) 0.0488(19) -0.0121(13) 0.0056(14) -0.0123(11)
C3A 0.0307(15) 0.0259(13) 0.0380(18) -0.0051(13) -0.0069(14) -0.0086(13)
C4 0.0527(11) 0.0430(9) 0.0818(15) -0.0192(10) -0.0046(10) -0.0221(8)
C4A 0.0552(11) 0.0445(9) 0.0543(11) -0.0134(8) -0.0079(8) -0.0230(8)
C5 0.063(2) 0.0428(19) 0.064(3) -0.0035(19) 0.013(2) -0.0293(19)
C5A 0.060(2) 0.0518(19) 0.048(2) -0.0173(17) -0.0186(19) -0.0228(17)
C6 0.061(2) 0.0293(15) 0.0390(19) -0.0040(14) 0.0144(16) -0.0059(17)
C6A 0.052(2) 0.0292(15) 0.035(2) -0.0118(14) -0.0141(18) -0.0070(14)
C7 0.0719(13) 0.0338(8) 0.0434(10) -0.0016(7) 0.0122(9) -0.0054(8)
C7A 0.0748(13) 0.0405(8) 0.0326(8) -0.0137(7) -0.0141(8) -0.0016(8)
C8 0.094(3) 0.0377(17) 0.0290(17) 0.0022(14) 0.0015(18) 0.0114(18)
C8A 0.067(2) 0.0329(15) 0.0261(16) -0.0081(13) -0.0027(15) -0.0020(15)
C9 0.063(2) 0.0390(16) 0.0339(16) -0.0042(13) -0.0059(16) 0.0124(16)
C9A 0.0440(19) 0.0279(14) 0.0286(15) -0.0025(11) -0.0008(14) -0.0005(13)
C10 0.042(3) 0.0316(18) 0.036(2) -0.0049(13) -0.002(3) 0.011(3)
C10A 0.032(4) 0.0243(17) 0.028(2) -0.0034(14) -0.004(3) 0.002(3)
C11 0.039(3) 0.0229(18) 0.031(3) -0.004(2) 0.005(2) -0.0003(16)
C11A 0.043(4) 0.0208(16) 0.021(3) -0.006(3) -0.007(3) 0.001(2)
C12 0.0297(16) 0.019(2) 0.032(3) -0.0036(18) 0.004(2) -0.0038(15)
C12A 0.0303(18) 0.0180(17) 0.020(3) -0.0077(15) -0.004(2) -0.0013(14)
C13 0.0248(17) 0.0185(18) 0.0280(18) -0.0043(18) -0.0014(15) -0.0031(14)
C13A 0.0238(16) 0.0158(16) 0.026(2) -0.0044(16) -0.0035(15) -0.0043(15)
C14 0.0246(11) 0.0245(11) 0.0331(15) -0.0073(10) -0.0045(10) -0.0037(9)
C15 0.0286(13) 0.0238(11) 0.0298(14) -0.0021(10) -0.0067(11) -0.0052(10)
C15A 0.0269(13) 0.0247(12) 0.0322(15) -0.0100(11) -0.0005(11) -0.0054(11)
C16 0.0332(16) 0.0335(15) 0.044(2) -0.0041(15) -0.0092(15) -0.0103(14)
C16A 0.0355(17) 0.0348(18) 0.038(2) -0.0115(16) 0.0032(16) -0.0157(15)
C17 0.0552(11) 0.0445(9) 0.0543(11) -0.0134(8) -0.0079(8) -0.0230(8)
C17A 0.0527(11) 0.0430(9) 0.0818(15) -0.0192(10) -0.0046(10) -0.0221(8)
C18 0.0447(17) 0.0320(14) 0.0364(18) -0.0057(12) -0.0140(15) -0.0070(12)
C18A 0.0413(17) 0.0283(14) 0.0319(16) -0.0078(12) 0.0081(13) -0.0088(13)
C19 0.060(2) 0.052(2) 0.043(2) -0.0159(18) -0.0156(18) -0.0044(18)
C19A 0.051(2) 0.0270(17) 0.041(2) -0.0017(15) 0.0123(18) -0.0140(18)
C20 0.0748(13) 0.0405(8) 0.0326(8) -0.0137(7) -0.0141(8) -0.0016(8)
C20A 0.0719(13) 0.0338(8) 0.0434(10) -0.0016(7) 0.0122(9) -0.0054(8)
C21 0.053(2) 0.0295(14) 0.0307(18) -0.0047(12) -0.0056(15) 0.0025(14)
C21A 0.050(2) 0.0290(14) 0.0340(18) -0.0043(13) -0.0038(14) 0.0034(14)
C22 0.035(4) 0.0212(15) 0.028(2) -0.0039(13) -0.003(3) 0.000(3)
C22A 0.036(3) 0.0217(16) 0.0245(18) -0.0018(12) -0.004(3) 0.004(3)
C23 0.037(4) 0.0212(17) 0.025(4) -0.005(3) -0.014(3) -0.004(2)
C23A 0.029(2) 0.019(2) 0.024(3) -0.004(2) 0.001(2) -0.0047(14)
C24 0.0285(17) 0.022(2) 0.020(3) -0.0074(15) -0.0019(16) -0.0030(16)
C24A 0.0266(18) 0.018(2) 0.023(3) -0.0032(17) -0.0003(15) -0.0047(17)
C25 0.0259(18) 0.0268(18) 0.0319(17) -0.0048(14) -0.0064(14) -0.0045(13)
C26 0.033(2) 0.032(3) 0.029(3) -0.0043(16) -0.0068(17) -0.0090(17)
C27 0.045(3) 0.028(3) 0.038(4) -0.002(3) -0.019(3) -0.009(2)
C28 0.058(5) 0.034(4) 0.016(3) 0.004(2) -0.018(3) -0.017(3)
C29 0.039(5) 0.028(4) 0.014(3) -0.005(2) 0.006(2) -0.012(3)
C30 0.025(2) 0.026(3) 0.031(2) -0.007(2) -0.0019(17) -0.0082(18)
C31 0.035(2) 0.035(3) 0.049(3) -0.0016(18) -0.0062(19) 0.0049(17)
C32 0.090(6) 0.040(3) 0.031(3) -0.002(2) -0.018(3) -0.021(4)
C33 0.040(4) 0.056(4) 0.045(3) -0.021(3) -0.013(3) 0.016(3)
C40 0.0224(12) 0.0195(11) 0.0278(17) -0.0042(10) -0.0017(10) -0.0030(9)
N1A 0.0434(8) 0.0390(7) 0.0393(8) -0.0170(6) -0.0143(6) 0.0046(6)
B1 0.0259(14) 0.0271(14) 0.032(2) -0.0071(12) -0.0074(12) -0.0013(13)
B1A 0.0237(14) 0.0260(14) 0.0260(17) -0.0060(12) -0.0017(12) -0.0020(13)
C25A 0.028(2) 0.0272(19) 0.0265(17) -0.0046(14) -0.0024(15) -0.0083(14)
C26A 0.030(2) 0.028(3) 0.036(3) -0.003(2) -0.0120(19) -0.0021(19)
C27A 0.041(4) 0.034(4) 0.027(3) 0.000(2) -0.014(3) -0.010(3)
C28A 0.052(5) 0.032(4) 0.052(5) -0.018(3) 0.010(3) -0.014(3)
C29A 0.041(6) 0.049(6) 0.061(8) -0.025(4) -0.013(5) -0.001(4)
C30A 0.030(3) 0.024(3) 0.029(2) -0.0036(19) -0.0008(19) -0.0119(18)
C31A 0.039(3) 0.038(3) 0.048(3) 0.003(2) -0.004(2) 0.003(2)
C32A 0.097(7) 0.044(4) 0.030(3) -0.008(2) -0.010(3) -0.021(5)
C33A 0.038(4) 0.047(4) 0.040(3) -0.015(3) -0.008(3) 0.009(2)

loop_
_atom_type_symbol
_atom_type_description
_atom_type_scat_dispersion_real
_atom_type_scat_dispersion_imag
_atom_type_scat_source
C C 0.0181 0.0091 'International Tables Vol C Tables 4.2.6.8 and 6.1.1.4'
H H 0.0000 0.0000 'International Tables Vol C Tables 4.2.6.8 and 6.1.1.4'
B B 0.0090 0.0039 'International Tables Vol C Tables 4.2.6.8 and 6.1.1.4'
N N 0.0311 0.0180 'International Tables Vol C Tables 4.2.6.8 and 6.1.1.4'

loop_
_exptl_crystal_face_index_h
_exptl_crystal_face_index_k
_exptl_crystal_face_index_l
_exptl_crystal_face_perp_dist
-3 5 2 0.1368
4 4 5 0.1456
3 -4 -1 0.1655
1 -7 -4 0.1637
-4 -4 -5 0.0919
0 0 -1 0.0165
0 0 1 0.0165

loop_
_geom_angle_atom_site_label_1
_geom_angle_atom_site_label_2
_geom_angle_atom_site_label_3
_geom_angle
_geom_angle_site_symmetry_1
_geom_angle_site_symmetry_3
_geom_angle_publ_flag
C2A C1A H1A 118.1 . . ?
C40 C1A H1A 118.1 . . ?
C40 C1A C2A 123.8(2) . . ?
C15 N1 H1 121(3) . . ?
C15 N1 B1 116.5(2) . . ?
B1 N1 H1 122(3) . . ?
C2 C1 H1B 121.9 . . ?
C14 C1 H1B 121.9 . . ?
C14 C1 C2 116.1(2) . . ?
C1 C2 H2 120.8 . . ?
C3 C2 C1 118.5(3) . . ?
C3 C2 H2 120.8 . . ?
C1A C2A H2A 122.4 . . ?
C3A C2A C1A 115.1(2) . . ?
C3A C2A H2A 122.4 . . ?
C2 C3 C12 121.1(4) . . ?
C4 C3 C2 114.9(3) . . ?
C4 C3 C12 123.7(4) . . ?
C2A C3A C12A 120.8(4) . . ?
C4A C3A C2A 119.3(3) . . ?
C4A C3A C12A 119.3(4) . . ?
C3 C4 H4 120.0 . . ?
C3 C4 C5 119.9(3) . . ?
C5 C4 H4 120.0 . . ?
C3A C4A H4A 117.3 . . ?
C3A C4A C5A 125.4(3) . . ?
C5A C4A H4A 117.3 . . ?
C4 C5 H5 120.9 . . ?
C6 C5 C4 118.1(3) . . ?
C6 C5 H5 120.9 . . ?
C4A C5A H5A 122.0 . . ?
C4A C5A C6A 116.0(3) . . ?
C6A C5A H5A 122.0 . . ?
C7 C6 C5 120.6(4) . . ?
C7 C6 C11 120.1(5) . . ?
C11 C6 C5 119.2(5) . . ?
C5A C6A C7A 121.6(3) . . ?
C11A C6A C5A 120.7(5) . . ?
C11A C6A C7A 117.4(4) . . ?
C6 C7 H7 117.8 . . ?
C6 C7 C8 124.3(3) . . ?
C8 C7 H7 117.8 . . ?
C6A C7A H7A 117.8 . . ?
C8A C7A C6A 124.3(3) . . ?
C8A C7A H7A 117.8 . . ?
C7 C8 H8 121.9 . . ?
C9 C8 C7 116.2(3) . . ?
C9 C8 H8 121.9 . . ?
C7A C8A H8A 120.7 . . ?
C7A C8A C9A 118.6(3) . . ?
C9A C8A H8A 120.7 . . ?
C8 C9 H9 119.7 . . ?
C10 C9 C8 120.6(5) . . ?
C10 C9 H9 119.7 . . ?
C8A C9A H9A 119.7 . . ?
C10A C9A C8A 120.7(4) . . ?
C10A C9A H9A 119.7 . . ?
C9 C10 H10 119.3 . . ?
C9 C10 C11 121.3(7) . . ?
C11 C10 H10 119.3 . . ?
C9A C10A H10A 119.7 . . ?
C9A C10A C11A 120.7(7) . . ?
C11A C10A H10A 119.7 . . ?
C6 C11 C12 118.8(6) . . ?
C10 C11 C6 117.3(7) . . ?
C10 C11 C12 123.7(6) . . ?
C6A C11A C10A 118.0(6) . . ?
C6A C11A C12A 120.0(8) . . ?
C10A C11A C12A 121.6(9) . . ?
C3 C12 C11 118.2(6) . . ?
C3 C12 C13 116.8(6) . . ?
C13 C12 C11 124.8(5) . . ?
C3A C12A C11A 116.4(6) . . ?
C13A C12A C3A 116.7(5) . . ?
C13A C12A C11A 126.8(8) . . ?
C12 C13 C24 124.0(3) . . ?
C14 C13 C12 118.5(6) . . ?
C14 C13 C24 117.5(6) . . ?
C12A C13A C24A 123.6(4) . . ?
C40 C13A C12A 119.1(5) . . ?
C40 C13A C24A 117.3(5) . . ?
C1 C14 C13 125.4(4) . . ?
C1 C14 B1 115.4(2) . . ?
C13 C14 B1 118.9(4) . . ?
N1 C15 C16 114.2(3) . . ?
N1 C15 C24 124.8(4) . . ?
C24 C15 C16 121.0(4) . . ?
C24A C15A C16A 121.1(4) . . ?
N1A C15A C16A 113.9(3) . . ?
N1A C15A C24A 125.0(4) . . ?
C15 C16 H16 118.4 . . ?
C17 C16 C15 123.1(3) . . ?
C17 C16 H16 118.4 . . ?
C15A C16A H16A 119.5 . . ?
C15A C16A C17A 121.1(3) . . ?
C17A C16A H16A 119.5 . . ?
C16 C17 H17 122.7 . . ?
C16 C17 C18 114.6(2) . . ?
C18 C17 H17 122.7 . . ?
C16A C17A H17A 123.3 . . ?
C18A C17A C16A 113.3(2) . . ?
C18A C17A H17A 123.3 . . ?
C19 C18 C17 118.9(3) . . ?
C19 C18 C23 119.7(4) . . ?
C23 C18 C17 121.4(4) . . ?
C17A C18A C19A 114.8(3) . . ?
C17A C18A C23A 125.8(4) . . ?
C23A C18A C19A 119.4(5) . . ?
C18 C19 H19 118.4 . . ?
C20 C19 C18 123.3(4) . . ?
C20 C19 H19 118.4 . . ?
C18A C19A H19A 118.4 . . ?
C18A C19A C20A 123.2(4) . . ?
C20A C19A H19A 118.4 . . ?
C19 C20 H20 120.7 . . ?
C19 C20 C21 118.5(3) . . ?
C21 C20 H20 120.7 . . ?
C19A C20A H20A 123.0 . . ?
C21A C20A C19A 113.9(3) . . ?
C21A C20A H20A 123.0 . . ?
C20 C21 H21 120.3 . . ?
C22 C21 C20 119.3(4) . . ?
C22 C21 H21 120.3 . . ?
C20A C21A H21A 117.6 . . ?
C22A C21A C20A 124.8(4) . . ?
C22A C21A H21A 117.6 . . ?
C21 C22 H22 119.0 . . ?
C21 C22 C23 121.9(6) . . ?
C23 C22 H22 119.0 . . ?
C21A C22A H22A 119.9 . . ?
C21A C22A C23A 120.1(6) . . ?
C23A C22A H22A 119.9 . . ?
C18 C23 C24 119.3(6) . . ?
C22 C23 C18 116.8(6) . . ?
C22 C23 C24 123.8(8) . . ?
C18A C23A C22A 118.1(6) . . ?
C18A C23A C24A 119.2(6) . . ?
C22A C23A C24A 122.5(4) . . ?
C15 C24 C13 119.8(6) . . ?
C15 C24 C23 117.3(6) . . ?
C23 C24 C13 122.6(5) . . ?
C15A C24A C13A 118.8(6) . . ?
C15A C24A C23A 116.9(6) . . ?
C23A C24A C13A 123.9(3) . . ?
C26 C25 C30 117.9(6) . . ?
C26 C25 B1 120.3(4) . . ?
C30 C25 B1 121.8(4) . . ?
C25 C26 C31 121.7(6) . . ?
C27 C26 C25 119.2(8) . . ?
C27 C26 C31 119.0(8) . . ?
C26 C27 H27 118.2 . . ?
C28 C27 C26 123.6(11) . . ?
C28 C27 H27 118.2 . . ?
C27 C28 C29 118.5(8) . . ?
C27 C28 C32 123.2(9) . . ?
C29 C28 C32 118.2(10) . . ?
C28 C29 H29 121.1 . . ?
C30 C29 C28 117.8(8) . . ?
C30 C29 H29 121.1 . . ?
C25 C30 C33 119.8(7) . . ?
C29 C30 C25 122.6(7) . . ?
C29 C30 C33 117.2(8) . . ?
C26 C31 H31D 109.5 . . ?
C26 C31 H31E 109.5 . . ?
C26 C31 H31F 109.5 . . ?
H31D C31 H31E 109.5 . . ?
H31D C31 H31F 109.5 . . ?
H31E C31 H31F 109.5 . . ?
C28 C32 H32D 109.5 . . ?
C28 C32 H32E 109.5 . . ?
C28 C32 H32F 109.5 . . ?
H32D C32 H32E 109.5 . . ?
H32D C32 H32F 109.5 . . ?
H32E C32 H32F 109.5 . . ?
C30 C33 H33D 109.5 . . ?
C30 C33 H33E 109.5 . . ?
C30 C33 H33F 109.5 . . ?
H33D C33 H33E 109.5 . . ?
H33D C33 H33F 109.5 . . ?
H33E C33 H33F 109.5 . . ?
C1A C40 C13A 120.7(4) . . ?
C1A C40 B1A 119.1(3) . . ?
C13A C40 B1A 119.8(4) . . ?
C15A N1A H1AA 128(3) . . ?
C15A N1A B1A 120.0(2) . . ?
B1A N1A H1AA 112(3) . . ?
N1 B1 C14 116.8(3) . . ?
N1 B1 C25 118.2(3) . . ?
C14 B1 C25 124.9(3) . . ?
C40 B1A N1A 113.9(2) . . ?
C40 B1A C25A 125.0(3) . . ?
N1A B1A C25A 121.1(3) . . ?
C26A C25A B1A 122.3(5) . . ?
C30A C25A B1A 119.4(5) . . ?
C30A C25A C26A 118.3(6) . . ?
C25A C26A C31A 119.8(7) . . ?
C27A C26A C25A 121.6(9) . . ?
C27A C26A C31A 118.6(8) . . ?
C26A C27A H27A 119.9 . . ?
C26A C27A C28A 120.1(12) . . ?
C28A C27A H27A 119.9 . . ?
C27A C28A C32A 120.1(11) . . ?
C29A C28A C27A 116.5(10) . . ?
C29A C28A C32A 123.2(11) . . ?
C28A C29A H29A 117.6 . . ?
C30A C29A C28A 124.8(10) . . ?
C30A C29A H29A 117.6 . . ?
C25A C30A C33A 122.5(8) . . ?
C29A C30A C25A 117.9(8) . . ?
C29A C30A C33A 119.5(9) . . ?
C26A C31A H31A 109.5 . . ?
C26A C31A H31B 109.5 . . ?
C26A C31A H31C 109.5 . . ?
H31A C31A H31B 109.5 . . ?
H31A C31A H31C 109.5 . . ?
H31B C31A H31C 109.5 . . ?
C28A C32A H32A 109.5 . . ?
C28A C32A H32B 109.5 . . ?
C28A C32A H32C 109.5 . . ?
H32A C32A H32B 109.5 . . ?
H32A C32A H32C 109.5 . . ?
H32B C32A H32C 109.5 . . ?
C30A C33A H33A 109.5 . . ?
C30A C33A H33B 109.5 . . ?
C30A C33A H33C 109.5 . . ?
H33A C33A H33B 109.5 . . ?
H33A C33A H33C 109.5 . . ?
H33B C33A H33C 109.5 . . ?

loop_
_geom_bond_atom_site_label_1
_geom_bond_atom_site_label_2
_geom_bond_distance
_geom_bond_site_symmetry_2
_geom_bond_publ_flag
C1A H1A 0.9500 . ?
C1A C2A 1.474(4) . ?
C1A C40 1.268(3) . ?
N1 H1 0.86(2) . ?
N1 C15 1.384(3) . ?
N1 B1 1.517(4) . ?
C1 H1B 0.9500 . ?
C1 C2 1.548(5) . ?
C1 C14 1.298(3) . ?
C2 H2 0.9500 . ?
C2 C3 1.397(6) . ?
C2A H2A 0.9500 . ?
C2A C3A 1.412(5) . ?
C3 C4 1.302(4) . ?
C3 C12 1.422(6) . ?
C3A C4A 1.357(4) . ?
C3A C12A 1.437(7) . ?
C4 H4 0.9500 . ?
C4 C5 1.484(6) . ?
C4A H4A 0.9500 . ?
C4A C5A 1.367(5) . ?
C5 H5 0.9500 . ?
C5 C6 1.438(6) . ?
C5A H5A 0.9500 . ?
C5A C6A 1.436(5) . ?
C6 C7 1.304(4) . ?
C6 C11 1.432(7) . ?
C6A C7A 1.447(4) . ?
C6A C11A 1.394(12) . ?
C7 H7 0.9500 . ?
C7 C8 1.424(5) . ?
C7A H7A 0.9500 . ?
C7A C8A 1.306(5) . ?
C8 H8 0.9500 . ?
C8 C9 1.406(6) . ?
C8A H8A 0.9500 . ?
C8A C9A 1.402(5) . ?
C9 H9 0.9500 . ?
C9 C10 1.375(8) . ?
C9A H9A 0.9500 . ?
C9A C10A 1.384(11) . ?
C10 H10 0.9500 . ?
C10 C11 1.412(7) . ?
C10A H10A 0.9500 . ?
C10A C11A 1.432(12) . ?
C11 C12 1.453(7) . ?
C11A C12A 1.456(6) . ?
C12 C13 1.447(7) . ?
C12A C13A 1.423(6) . ?
C13 C14 1.413(4) . ?
C13 C24 1.454(6) . ?
C13A C24A 1.468(7) . ?
C13A C40 1.418(5) . ?
C14 B1 1.543(4) . ?
C15 C16 1.423(4) . ?
C15 C24 1.389(5) . ?
C15A C16A 1.418(5) . ?
C15A C24A 1.408(5) . ?
C15A N1A 1.303(3) . ?
C16 H16 0.9500 . ?
C16 C17 1.406(4) . ?
C16A H16A 0.9500 . ?
C16A C17A 1.512(5) . ?
C17 H17 0.9500 . ?
C17 C18 1.464(4) . ?
C17A H17A 0.9500 . ?
C17A C18A 1.364(4) . ?
C18 C19 1.413(5) . ?
C18 C23 1.436(9) . ?
C18A C19A 1.424(5) . ?
C18A C23A 1.420(5) . ?
C19 H19 0.9500 . ?
C19 C20 1.318(5) . ?
C19A H19A 0.9500 . ?
C19A C20A 1.435(6) . ?
C20 H20 0.9500 . ?
C20 C21 1.467(4) . ?
C20A H20A 0.9500 . ?
C20A C21A 1.420(4) . ?
C21 H21 0.9500 . ?
C21 C22 1.382(9) . ?
C21A H21A 0.9500 . ?
C21A C22A 1.379(7) . ?
C22 H22 0.9500 . ?
C22 C23 1.418(10) . ?
C22A H22A 0.9500 . ?
C22A C23A 1.428(7) . ?
C23 C24 1.449(7) . ?
C23A C24A 1.446(7) . ?
C25 C26 1.400(8) . ?
C25 C30 1.413(8) . ?
C25 B1 1.586(6) . ?
C26 C27 1.383(11) . ?
C26 C31 1.519(9) . ?
C27 H27 0.9500 . ?
C27 C28 1.381(12) . ?
C28 C29 1.421(10) . ?
C28 C32 1.528(11) . ?
C29 H29 0.9500 . ?
C29 C30 1.404(10) . ?
C30 C33 1.530(10) . ?
C31 H31D 0.9800 . ?
C31 H31E 0.9800 . ?
C31 H31F 0.9800 . ?
C32 H32D 0.9800 . ?
C32 H32E 0.9800 . ?
C32 H32F 0.9800 . ?
C33 H33D 0.9800 . ?
C33 H33E 0.9800 . ?
C33 H33F 0.9800 . ?
C40 B1A 1.542(4) . ?
N1A H1AA 0.84(2) . ?
N1A B1A 1.548(4) . ?
B1A C25A 1.578(6) . ?
C25A C26A 1.416(9) . ?
C25A C30A 1.402(9) . ?
C26A C27A 1.383(11) . ?
C26A C31A 1.513(9) . ?
C27A H27A 0.9500 . ?
C27A C28A 1.404(12) . ?
C28A C29A 1.386(12) . ?
C28A C32A 1.494(13) . ?
C29A H29A 0.9500 . ?
C29A C30A 1.373(12) . ?
C30A C33A 1.501(11) . ?
C31A H31A 0.9800 . ?
C31A H31B 0.9800 . ?
C31A H31C 0.9800 . ?
C32A H32A 0.9800 . ?
C32A H32B 0.9800 . ?
C32A H32C 0.9800 . ?
C33A H33A 0.9800 . ?
C33A H33B 0.9800 . ?
C33A H33C 0.9800 . ?

loop_
_geom_torsion_atom_site_label_1
_geom_torsion_atom_site_label_2
_geom_torsion_atom_site_label_3
_geom_torsion_atom_site_label_4
_geom_torsion
_geom_torsion_site_symmetry_1
_geom_torsion_site_symmetry_2
_geom_torsion_site_symmetry_3
_geom_torsion_site_symmetry_4
_geom_torsion_publ_flag
C1A C2A C3A C4A -167.4(2) . . . . ?
C1A C2A C3A C12A 3.5(4) . . . . ?
C1A C40 B1A N1A -175.0(2) . . . . ?
C1A C40 B1A C25A 1.9(4) . . . . ?
N1 C15 C16 C17 177.1(2) . . . . ?
N1 C15 C24 C13 9.7(4) . . . . ?
N1 C15 C24 C23 -163.2(4) . . . . ?
C1 C2 C3 C4 -169.1(2) . . . . ?
C1 C2 C3 C12 4.9(4) . . . . ?
C1 C14 B1 N1 -175.07(19) . . . . ?
C1 C14 B1 C25 0.8(4) . . . . ?
C2 C1 C14 C13 2.8(3) . . . . ?
C2 C1 C14 B1 175.4(2) . . . . ?
C2 C3 C4 C5 176.8(3) . . . . ?
C2 C3 C12 C11 -163.3(3) . . . . ?
C2 C3 C12 C13 11.5(4) . . . . ?
C2A C1A C40 C13A 4.2(4) . . . . ?
C2A C1A C40 B1A 176.8(2) . . . . ?
C2A C3A C4A C5A 177.3(3) . . . . ?
C2A C3A C12A C11A -163.5(4) . . . . ?
C2A C3A C12A C13A 12.9(5) . . . . ?
C3 C4 C5 C6 -12.8(5) . . . . ?
C3 C12 C13 C14 -21.0(4) . . . . ?
C3 C12 C13 C24 159.3(3) . . . . ?
C3A C4A C5A C6A -14.6(5) . . . . ?
C3A C12A C13A C24A 158.8(3) . . . . ?
C3A C12A C13A C40 -21.9(5) . . . . ?
C4 C3 C12 C11 10.1(5) . . . . ?
C4 C3 C12 C13 -175.1(3) . . . . ?
C4 C5 C6 C7 -166.6(3) . . . . ?
C4 C5 C6 C11 9.2(5) . . . . ?
C4A C3A C12A C11A 7.4(5) . . . . ?
C4A C3A C12A C13A -176.1(3) . . . . ?
C4A C5A C6A C7A -165.4(3) . . . . ?
C4A C5A C6A C11A 9.0(6) . . . . ?
C5 C6 C7 C8 175.0(3) . . . . ?
C5 C6 C11 C10 -170.9(4) . . . . ?
C5 C6 C11 C12 3.5(5) . . . . ?
C5A C6A C7A C8A 174.9(3) . . . . ?
C5A C6A C11A C10A -169.6(6) . . . . ?
C5A C6A C11A C12A 3.9(8) . . . . ?
C6 C7 C8 C9 -3.2(4) . . . . ?
C6 C11 C12 C3 -13.2(5) . . . . ?
C6 C11 C12 C13 172.5(3) . . . . ?
C6A C7A C8A C9A -5.2(4) . . . . ?
C6A C11A C12A C3A -12.1(8) . . . . ?
C6A C11A C12A C13A 171.9(5) . . . . ?
C7 C6 C11 C10 4.9(6) . . . . ?
C7 C6 C11 C12 179.3(3) . . . . ?
C7 C8 C9 C10 2.9(5) . . . . ?
C7A C6A C11A C10A 5.1(9) . . . . ?
C7A C6A C11A C12A 178.5(4) . . . . ?
C7A C8A C9A C10A 4.5(6) . . . . ?
C8 C9 C10 C11 1.2(8) . . . . ?
C8A C9A C10A C11A 0.9(10) . . . . ?
C9 C10 C11 C6 -5.1(8) . . . . ?
C9 C10 C11 C12 -179.3(4) . . . . ?
C9A C10A C11A C6A -5.7(12) . . . . ?
C9A C10A C11A C12A -179.1(6) . . . . ?
C10 C11 C12 C3 160.9(4) . . . . ?
C10 C11 C12 C13 -13.5(6) . . . . ?
C10A C11A C12A C3A 161.2(7) . . . . ?
C10A C11A C12A C13A -14.9(10) . . . . ?
C11 C6 C7 C8 -0.8(5) . . . . ?
C11 C12 C13 C14 153.4(3) . . . . ?
C11 C12 C13 C24 -26.3(5) . . . . ?
C11A C6A C7A C8A 0.4(5) . . . . ?
C11A C12A C13A C24A -25.2(6) . . . . ?
C11A C12A C13A C40 154.1(5) . . . . ?
C12 C3 C4 C5 3.0(4) . . . . ?
C12 C13 C14 C1 14.0(4) . . . . ?
C12 C13 C14 B1 -158.3(3) . . . . ?
C12 C13 C24 C15 153.6(3) . . . . ?
C12 C13 C24 C23 -34.0(5) . . . . ?
C12A C3A C4A C5A 6.3(5) . . . . ?
C12A C13A C24A C15A 153.7(3) . . . . ?
C12A C13A C24A C23A -33.2(5) . . . . ?
C12A C13A C40 C1A 13.9(4) . . . . ?
C12A C13A C40 B1A -158.7(3) . . . . ?
C13 C14 B1 N1 -2.0(4) . . . . ?
C13 C14 B1 C25 173.9(3) . . . . ?
C13A C40 B1A N1A -2.4(3) . . . . ?
C13A C40 B1A C25A 174.5(3) . . . . ?
C14 C1 C2 C3 -12.4(3) . . . . ?
C14 C13 C24 C15 -26.2(4) . . . . ?
C14 C13 C24 C23 146.3(4) . . . . ?
C15 N1 B1 C14 -13.9(3) . . . . ?
C15 N1 B1 C25 170.0(2) . . . . ?
C15 C16 C17 C18 -11.8(4) . . . . ?
C15A C16A C17A C18A -9.4(4) . . . . ?
C15A N1A B1A C40 -12.9(3) . . . . ?
C15A N1A B1A C25A 170.1(3) . . . . ?
C16 C15 C24 C13 -170.1(3) . . . . ?
C16 C15 C24 C23 17.0(5) . . . . ?
C16 C17 C18 C19 -168.6(3) . . . . ?
C16 C17 C18 C23 12.6(5) . . . . ?
C16A C15A C24A C13A -171.1(3) . . . . ?
C16A C15A C24A C23A 15.3(4) . . . . ?
C16A C15A N1A B1A -169.4(2) . . . . ?
C16A C17A C18A C19A -170.2(3) . . . . ?
C16A C17A C18A C23A 11.5(4) . . . . ?
C17 C18 C19 C20 -179.7(3) . . . . ?
C17 C18 C23 C22 -175.7(5) . . . . ?
C17 C18 C23 C24 0.7(7) . . . . ?
C17A C18A C19A C20A 179.8(3) . . . . ?
C17A C18A C23A C22A -175.8(4) . . . . ?
C17A C18A C23A C24A -0.4(5) . . . . ?
C18 C19 C20 C21 -5.3(5) . . . . ?
C18 C23 C24 C13 171.7(4) . . . . ?
C18 C23 C24 C15 -15.7(7) . . . . ?
C18A C19A C20A C21A -3.4(4) . . . . ?
C18A C23A C24A C13A 173.2(3) . . . . ?
C18A C23A C24A C15A -13.5(4) . . . . ?
C19 C18 C23 C22 5.5(8) . . . . ?
C19 C18 C23 C24 -178.1(4) . . . . ?
C19 C20 C21 C22 7.0(5) . . . . ?
C19A C18A C23A C22A 5.9(5) . . . . ?
C19A C18A C23A C24A -178.6(3) . . . . ?
C19A C20A C21A C22A 4.8(5) . . . . ?
C20 C21 C22 C23 -2.4(9) . . . . ?
C20A C21A C22A C23A -0.8(7) . . . . ?
C21 C22 C23 C18 -3.7(10) . . . . ?
C21 C22 C23 C24 180.0(5) . . . . ?
C21A C22A C23A C18A -4.8(7) . . . . ?
C21A C22A C23A C24A 180.0(4) . . . . ?
C22 C23 C24 C13 -12.1(8) . . . . ?
C22 C23 C24 C15 160.5(6) . . . . ?
C22A C23A C24A C13A -11.6(5) . . . . ?
C22A C23A C24A C15A 161.7(4) . . . . ?
C23 C18 C19 C20 -0.9(6) . . . . ?
C23A C18A C19A C20A -1.8(5) . . . . ?
C24 C13 C14 C1 -166.2(3) . . . . ?
C24 C13 C14 B1 21.4(4) . . . . ?
C24 C15 C16 C17 -3.0(4) . . . . ?
C24A C13A C40 C1A -166.8(2) . . . . ?
C24A C13A C40 B1A 20.6(4) . . . . ?
C24A C15A C16A C17A -3.9(4) . . . . ?
C24A C15A N1A B1A 8.9(4) . . . . ?
C25 C26 C27 C28 0.3(16) . . . . ?
C26 C25 C30 C29 -1.8(8) . . . . ?
C26 C25 C30 C33 -174.8(5) . . . . ?
C26 C25 B1 N1 -111.7(4) . . . . ?
C26 C25 B1 C14 72.5(5) . . . . ?
C26 C27 C28 C29 3.2(17) . . . . ?
C26 C27 C28 C32 -179.9(13) . . . . ?
C27 C28 C29 C30 -5.7(14) . . . . ?
C28 C29 C30 C25 5.1(12) . . . . ?
C28 C29 C30 C33 178.3(8) . . . . ?
C30 C25 C26 C27 -1.0(9) . . . . ?
C30 C25 C26 C31 -177.9(5) . . . . ?
C30 C25 B1 N1 66.0(5) . . . . ?
C30 C25 B1 C14 -109.8(4) . . . . ?
C31 C26 C27 C28 177.2(11) . . . . ?
C32 C28 C29 C30 177.2(10) . . . . ?
C40 C1A C2A C3A -12.9(3) . . . . ?
C40 C13A C24A C15A -25.7(4) . . . . ?
C40 C13A C24A C23A 147.5(3) . . . . ?
C40 B1A C25A C26A -109.2(5) . . . . ?
C40 B1A C25A C30A 71.5(5) . . . . ?
N1A C15A C16A C17A 174.4(2) . . . . ?
N1A C15A C24A C13A 10.8(4) . . . . ?
N1A C15A C24A C23A -162.9(3) . . . . ?
N1A B1A C25A C26A 67.5(5) . . . . ?
N1A B1A C25A C30A -111.8(4) . . . . ?
B1 N1 C15 C16 -169.7(2) . . . . ?
B1 N1 C15 C24 10.5(3) . . . . ?
B1 C25 C26 C27 176.8(8) . . . . ?
B1 C25 C26 C31 -0.1(8) . . . . ?
B1 C25 C30 C29 -179.5(6) . . . . ?
B1 C25 C30 C33 7.5(7) . . . . ?
B1A C25A C26A C27A -177.6(9) . . . . ?
B1A C25A C26A C31A 3.5(8) . . . . ?
B1A C25A C30A C29A -176.0(8) . . . . ?
B1A C25A C30A C33A 0.2(8) . . . . ?
C25A C26A C27A C28A -2.9(18) . . . . ?
C26A C25A C30A C29A 4.7(10) . . . . ?
C26A C25A C30A C33A -179.1(6) . . . . ?
C26A C27A C28A C29A -2.1(19) . . . . ?
C26A C27A C28A C32A -178.1(14) . . . . ?
C27A C28A C29A C30A 9(2) . . . . ?
C28A C29A C30A C25A -10.5(18) . . . . ?
C28A C29A C30A C33A 173.2(11) . . . . ?
C30A C25A C26A C27A 1.6(12) . . . . ?
C30A C25A C26A C31A -177.3(5) . . . . ?
C31A C26A C27A C28A 175.9(11) . . . . ?
C32A C28A C29A C30A -175.0(13) . . . . ?

loop_
_twin_individual_id
_twin_individual_mass_fraction_refined
_oxdiff_twin_reflns_isolated
_oxdiff_twin_reflns_overlapped
_twin_individual_twin_lattice_type
_twin_individual_twin_matrix_11
_twin_individual_twin_matrix_12
_twin_individual_twin_matrix_13
_twin_individual_twin_matrix_21
_twin_individual_twin_matrix_22
_twin_individual_twin_matrix_23
_twin_individual_twin_matrix_31
_twin_individual_twin_matrix_32
_twin_individual_twin_matrix_33
1 0.7527(12) 13221 12078 ref 1.0000 0.0000 0.0000 0.0000 1.0000 0.0000 0.0000 0.0000 1.0000
2 0.2473(12) 13198 12078 nmt -1.0003 -0.0001 -0.0000 -0.0005 -0.9998 -0.0000 -0.7746 -0.4716 0.9999

loop_
_exptl_oxdiff_crystal_face_indexfrac_h
_exptl_oxdiff_crystal_face_indexfrac_k
_exptl_oxdiff_crystal_face_indexfrac_l
_exptl_oxdiff_crystal_face_x
_exptl_oxdiff_crystal_face_y
_exptl_oxdiff_crystal_face_z
-2.5900 5.2296 1.6795 0.1097 0.3135 0.9432
3.8773 4.1187 4.7127 0.2839 0.8019 -0.5257
3.1868 -4.1223 -0.6678 -0.0483 -0.1397 -0.9890
0.5575 -7.2000 -4.0358 -0.2515 -0.7138 -0.6537
-3.8758 -4.1237 -4.7150 -0.2840 -0.8023 0.5250
0.0000 -0.0000 -0.9996 -0.1000 0.0040 -0.0051
-0.0000 0.0000 0.9996 0.1000 -0.0040 0.0051
